data_2236738
loop_
_publ_author_name
'Noroozi Tisseh, Mehri'
'Kargar Razi, Maryam'
'Khavasi, Hamid Reza'

_publ_section_title
;
 <i>N</i>-(2-Phenoxyphenyl)pyrazine-2-carboxamide
;
_journal_coeditor_code XU5626
_journal_issue 11
_journal_name_full 'Acta Crystallographica Section E'
_journal_page_first o3161
_journal_paper_doi 10.1107/S1600536812041050
_journal_volume 68
_journal_year 2012
_chemical_formula_iupac 'C17 H13 N3 O2'
_chemical_formula_moiety 'C17 H13 N3 O2'
_chemical_formula_sum 'C17 H13 N3 O2'
_chemical_formula_weight 291.30
_chemical_name_systematic
;
<i>N</i>-(2-Phenoxyphenyl)pyrazine-2-carboxamide
;
_space_group_IT_number 2
_symmetry_cell_setting triclinic
_symmetry_space_group_name_Hall '-P 1'
_symmetry_space_group_name_H-M 'P -1'
_atom_sites_solution_hydrogens geom
_atom_sites_solution_primary direct
_atom_sites_solution_secondary difmap
_audit_creation_method SHELXL-97
_cell_angle_alpha 91.058(16)
_cell_angle_beta 94.541(16)
_cell_angle_gamma 101.648(15)
_cell_formula_units_Z 2
_cell_length_a 5.0913(10)
_cell_length_b 11.769(2)
_cell_length_c 12.268(3)
_cell_measurement_reflns_used 5966
_cell_measurement_temperature 298(2)
_cell_measurement_theta_max 26.00
_cell_measurement_theta_min 2.39
_cell_volume 717.2(3)
_computing_cell_refinement 'X-AREA (Stoe & Cie, 2005)'
_computing_data_collection 'X-AREA (Stoe & Cie, 2005)'
_computing_data_reduction 'X-RED (Stoe & Cie, 2005)'
_computing_molecular_graphics 'ORTEP-3 for Windows (Farrugia, 1997)'
_computing_publication_material 'WinGX (Farrugia, 1999)'
_computing_structure_refinement 'SHELXL97 (Sheldrick, 2008)'
_computing_structure_solution 'SHELXS97 (Sheldrick, 2008)'
_diffrn_ambient_temperature 298(2)
_diffrn_measured_fraction_theta_full 0.994
_diffrn_measured_fraction_theta_max 0.994
_diffrn_measurement_device_type 'Stoe IPDS II'
_diffrn_measurement_method 'rotation method'
_diffrn_radiation_monochromator graphite
_diffrn_radiation_source 'fine-focus sealed tube'
_diffrn_radiation_type MoK\a
_diffrn_radiation_wavelength 0.71073
_diffrn_reflns_av_R_equivalents 0.0550
_diffrn_reflns_av_sigmaI/netI 0.0488
_diffrn_reflns_limit_h_max 6
_diffrn_reflns_limit_h_min -6
_diffrn_reflns_limit_k_max 13
_diffrn_reflns_limit_k_min -14
_diffrn_reflns_limit_l_max 15
_diffrn_reflns_limit_l_min -15
_diffrn_reflns_number 5966
_diffrn_reflns_theta_full 26.00
_diffrn_reflns_theta_max 26.00
_diffrn_reflns_theta_min 2.39
_diffrn_standards_number 0
_exptl_absorpt_coefficient_mu 0.091
_exptl_absorpt_correction_type none
_exptl_crystal_colour yellow
_exptl_crystal_density_diffrn 1.349
_exptl_crystal_density_method 'not measured'
_exptl_crystal_description block
_exptl_crystal_F_000 304
_exptl_crystal_size_max 0.40
_exptl_crystal_size_mid 0.20
_exptl_crystal_size_min 0.15
_refine_diff_density_max 0.130
_refine_diff_density_min -0.156
_refine_ls_extinction_method none
_refine_ls_goodness_of_fit_ref 1.068
_refine_ls_hydrogen_treatment constr
_refine_ls_matrix_type full
_refine_ls_number_parameters 199
_refine_ls_number_reflns 2811
_refine_ls_number_restraints 0
_refine_ls_restrained_S_all 1.068
_refine_ls_R_factor_all 0.0984
_refine_ls_R_factor_gt 0.0618
_refine_ls_shift/su_max 0.002
_refine_ls_shift/su_mean 0.000
_refine_ls_structure_factor_coef Fsqd
_refine_ls_weighting_details 'calc w=1/[\s^2^(Fo^2^)+(0.0432P)^2^+0.2101P] where P=(Fo^2^+2Fc^2^)/3'
_refine_ls_weighting_scheme calc
_refine_ls_wR_factor_gt 0.1209
_refine_ls_wR_factor_ref 0.1324
_reflns_number_gt 1923
_reflns_number_total 2811
_reflns_threshold_expression >2sigma(I)
_cod_data_source_file xu5626.cif
_cod_data_source_block I
_cod_original_cell_volume 717.3(3)
_cod_database_code 2236738
_cod_database_fobs_code 2236738

loop_
_symmetry_equiv_pos_as_xyz
'x, y, z'
'-x, -y, -z'

loop_
_atom_site_type_symbol
_atom_site_label
_atom_site_fract_x
_atom_site_fract_y
_atom_site_fract_z
_atom_site_U_iso_or_equiv
_atom_site_adp_type
_atom_site_calc_flag
_atom_site_refinement_flags
_atom_site_occupancy
_atom_site_symmetry_multiplicity
C C1 1.1804(5) 0.6963(2) 0.4406(2) 0.0618(7) Uani d . 1 1
H H1 1.2440 0.7617 0.4861 0.074 Uiso calc R 1 1
C C2 1.2999(5) 0.6018(2) 0.4538(2) 0.0593(6) Uani d . 1 1
H H2 1.4410 0.6053 0.5076 0.071 Uiso calc R 1 1
C C3 1.0170(5) 0.50713(19) 0.3160(2) 0.0567(6) Uani d . 1 1
H H3 0.9552 0.4419 0.2700 0.068 Uiso calc R 1 1
C C4 0.8953(4) 0.60172(17) 0.30288(18) 0.0462(5) Uani d . 1 1
C C5 0.6677(5) 0.59753(18) 0.21628(18) 0.0487(5) Uani d . 1 1
C C6 0.3816(4) 0.72817(18) 0.13538(17) 0.0460(5) Uani d . 1 1
C C7 0.3225(5) 0.83750(18) 0.15148(19) 0.0494(5) Uani d . 1 1
C C8 0.1218(5) 0.8733(2) 0.0871(2) 0.0603(6) Uani d . 1 1
H H8 0.0841 0.9463 0.0990 0.072 Uiso calc R 1 1
C C9 -0.0227(5) 0.7994(2) 0.0046(2) 0.0630(7) Uani d . 1 1
H H9 -0.1591 0.8226 -0.0389 0.076 Uiso calc R 1 1
C C10 0.0351(5) 0.6921(2) -0.0129(2) 0.0661(7) Uani d . 1 1
H H10 -0.0627 0.6430 -0.0686 0.079 Uiso calc R 1 1
C C11 0.2372(5) 0.6556(2) 0.05113(19) 0.0578(6) Uani d . 1 1
H H11 0.2759 0.5829 0.0378 0.069 Uiso calc R 1 1
C C12 0.4185(5) 1.01105(19) 0.2637(2) 0.0546(6) Uani d . 1 1
C C13 0.5372(6) 1.1083(2) 0.2146(3) 0.0775(8) Uani d . 1 1
H H13 0.6570 1.1042 0.1620 0.093 Uiso calc R 1 1
C C14 0.4776(9) 1.2133(3) 0.2440(4) 0.1099(15) Uani d . 1 1
H H14 0.5563 1.2805 0.2105 0.132 Uiso calc R 1 1
C C15 0.3048(11) 1.2189(4) 0.3215(4) 0.130(2) Uani d . 1 1
H H15 0.2653 1.2897 0.3416 0.156 Uiso calc R 1 1
C C16 0.1901(10) 1.1207(4) 0.3694(4) 0.1308(17) Uani d . 1 1
H H16 0.0724 1.1248 0.4229 0.157 Uiso calc R 1 1
C C17 0.2438(7) 1.0151(3) 0.3406(3) 0.0896(10) Uani d . 1 1
H H17 0.1622 0.9478 0.3732 0.108 Uiso calc R 1 1
N N1 0.9782(4) 0.69785(16) 0.36570(16) 0.0559(5) Uani d . 1 1
N N2 1.2183(4) 0.50575(17) 0.39150(18) 0.0621(6) Uani d . 1 1
N N3 0.5854(4) 0.69918(15) 0.20727(15) 0.0500(5) Uani d . 1 1
H H3B 0.6696 0.7542 0.2519 0.060 Uiso calc R 1 1
O O1 0.5723(4) 0.50845(13) 0.16236(15) 0.0687(5) Uani d . 1 1
O O2 0.4781(4) 0.90428(14) 0.23700(15) 0.0714(6) Uani d . 1 1

loop_
_atom_site_aniso_label
_atom_site_aniso_U_11
_atom_site_aniso_U_22
_atom_site_aniso_U_33
_atom_site_aniso_U_12
_atom_site_aniso_U_13
_atom_site_aniso_U_23
C1 0.0680(16) 0.0505(14) 0.0679(16) 0.0208(12) -0.0077(14) -0.0076(12)
C2 0.0609(15) 0.0574(15) 0.0646(16) 0.0240(12) 0.0036(13) 0.0053(12)
C3 0.0668(15) 0.0416(12) 0.0660(16) 0.0218(11) 0.0043(13) -0.0005(11)
C4 0.0525(13) 0.0382(11) 0.0518(13) 0.0152(9) 0.0123(10) 0.0034(9)
C5 0.0589(14) 0.0368(11) 0.0532(13) 0.0147(10) 0.0100(11) 0.0004(10)
C6 0.0503(12) 0.0410(11) 0.0474(12) 0.0116(9) 0.0024(10) 0.0021(9)
C7 0.0518(13) 0.0415(12) 0.0539(13) 0.0097(10) -0.0021(11) -0.0021(10)
C8 0.0623(15) 0.0496(13) 0.0693(16) 0.0186(12) -0.0103(13) -0.0005(12)
C9 0.0600(15) 0.0663(16) 0.0606(16) 0.0147(12) -0.0130(13) 0.0036(13)
C10 0.0739(17) 0.0612(16) 0.0579(15) 0.0090(13) -0.0118(13) -0.0076(12)
C11 0.0726(16) 0.0435(12) 0.0562(14) 0.0118(11) 0.0003(13) -0.0039(10)
C12 0.0604(14) 0.0384(11) 0.0650(15) 0.0196(10) -0.0166(12) -0.0082(10)
C13 0.0769(19) 0.0607(17) 0.089(2) 0.0049(14) -0.0105(16) 0.0104(15)
C14 0.128(3) 0.0379(16) 0.143(4) 0.0001(18) -0.072(3) 0.0060(19)
C15 0.176(5) 0.072(2) 0.146(4) 0.079(3) -0.094(4) -0.056(3)
C16 0.169(4) 0.132(4) 0.119(3) 0.100(3) 0.009(3) -0.029(3)
C17 0.105(2) 0.075(2) 0.100(2) 0.0375(18) 0.029(2) 0.0095(17)
N1 0.0652(13) 0.0419(10) 0.0638(12) 0.0212(9) -0.0005(11) -0.0027(9)
N2 0.0707(14) 0.0496(11) 0.0725(14) 0.0292(10) 0.0020(12) 0.0035(10)
N3 0.0595(12) 0.0378(10) 0.0541(11) 0.0168(8) -0.0027(9) -0.0043(8)
O1 0.0871(13) 0.0430(9) 0.0761(12) 0.0212(9) -0.0087(10) -0.0118(8)
O2 0.0782(12) 0.0495(10) 0.0877(13) 0.0331(9) -0.0328(10) -0.0241(9)

loop_
_atom_type_symbol
_atom_type_description
_atom_type_scat_dispersion_real
_atom_type_scat_dispersion_imag
_atom_type_scat_source
C C 0.0033 0.0016 'International Tables Vol C Tables 4.2.6.8 and 6.1.1.4'
H H 0.0000 0.0000 'International Tables Vol C Tables 4.2.6.8 and 6.1.1.4'
N N 0.0061 0.0033 'International Tables Vol C Tables 4.2.6.8 and 6.1.1.4'
O O 0.0106 0.0060 'International Tables Vol C Tables 4.2.6.8 and 6.1.1.4'

loop_
_geom_angle_atom_site_label_1
_geom_angle_atom_site_label_2
_geom_angle_atom_site_label_3
_geom_angle
N1 C1 C2 122.8(2)
N1 C1 H1 118.6
C2 C1 H1 118.6
N2 C2 C1 121.5(2)
N2 C2 H2 119.2
C1 C2 H2 119.2
N2 C3 C4 122.7(2)
N2 C3 H3 118.6
C4 C3 H3 118.6
N1 C4 C3 121.0(2)
N1 C4 C5 118.89(18)
C3 C4 C5 120.1(2)
O1 C5 N3 125.8(2)
O1 C5 C4 121.02(19)
N3 C5 C4 113.19(18)
C11 C6 C7 118.6(2)
C11 C6 N3 124.6(2)
C7 C6 N3 116.74(19)
C8 C7 O2 124.1(2)
C8 C7 C6 121.3(2)
O2 C7 C6 114.61(19)
C7 C8 C9 119.4(2)
C7 C8 H8 120.3
C9 C8 H8 120.3
C10 C9 C8 120.0(2)
C10 C9 H9 120.0
C8 C9 H9 120.0
C9 C10 C11 121.0(2)
C9 C10 H10 119.5
C11 C10 H10 119.5
C10 C11 C6 119.7(2)
C10 C11 H11 120.2
C6 C11 H11 120.2
C17 C12 C13 121.5(3)
C17 C12 O2 118.3(2)
C13 C12 O2 120.3(3)
C12 C13 C14 119.0(3)
C12 C13 H13 120.5
C14 C13 H13 120.5
C15 C14 C13 120.2(4)
C15 C14 H14 119.9
C13 C14 H14 119.9
C16 C15 C14 119.5(3)
C16 C15 H15 120.2
C14 C15 H15 120.2
C15 C16 C17 121.3(4)
C15 C16 H16 119.3
C17 C16 H16 119.3
C12 C17 C16 118.4(4)
C12 C17 H17 120.8
C16 C17 H17 120.8
C1 N1 C4 116.03(19)
C2 N2 C3 115.9(2)
C5 N3 C6 129.29(19)
C5 N3 H3B 115.4
C6 N3 H3B 115.4
C7 O2 C12 118.20(17)

loop_
_geom_bond_atom_site_label_1
_geom_bond_atom_site_label_2
_geom_bond_distance
C1 N1 1.328(3)
C1 C2 1.378(3)
C1 H1 0.9300
C2 N2 1.327(3)
C2 H2 0.9300
C3 N2 1.329(3)
C3 C4 1.385(3)
C3 H3 0.9300
C4 N1 1.333(3)
C4 C5 1.501(3)
C5 O1 1.221(3)
C5 N3 1.349(3)
C6 C11 1.390(3)
C6 C7 1.393(3)
C6 N3 1.407(3)
C7 C8 1.380(3)
C7 O2 1.390(3)
C8 C9 1.382(3)
C8 H8 0.9300
C9 C10 1.371(3)
C9 H9 0.9300
C10 C11 1.387(3)
C10 H10 0.9300
C11 H11 0.9300
C12 C17 1.353(4)
C12 C13 1.357(4)
C12 O2 1.391(3)
C13 C14 1.379(5)
C13 H13 0.9300
C14 C15 1.355(6)
C14 H14 0.9300
C15 C16 1.352(7)
C15 H15 0.9300
C16 C17 1.371(5)
C16 H16 0.9300
C17 H17 0.9300
N3 H3B 0.8600

loop_
_geom_hbond_atom_site_label_D
_geom_hbond_atom_site_label_H
_geom_hbond_atom_site_label_A
_geom_hbond_site_symmetry_A
_geom_hbond_distance_DH
_geom_hbond_distance_HA
_geom_hbond_distance_DA
_geom_hbond_angle_DHA
_geom_hbond_publ_flag
C2 H2 N2 2_866 0.93 2.62 3.439(3) 147 yes

loop_
_geom_torsion_atom_site_label_1
_geom_torsion_atom_site_label_2
_geom_torsion_atom_site_label_3
_geom_torsion_atom_site_label_4
_geom_torsion
N1 C1 C2 N2 0.0(4)
N2 C3 C4 N1 0.8(4)
N2 C3 C4 C5 -179.7(2)
N1 C4 C5 O1 -174.6(2)
C3 C4 C5 O1 6.0(3)
N1 C4 C5 N3 4.8(3)
C3 C4 C5 N3 -174.7(2)
C11 C6 C7 C8 1.2(4)
N3 C6 C7 C8 -178.5(2)
C11 C6 C7 O2 -179.6(2)
N3 C6 C7 O2 0.7(3)
O2 C7 C8 C9 -179.4(2)
C6 C7 C8 C9 -0.3(4)
C7 C8 C9 C10 -0.4(4)
C8 C9 C10 C11 0.1(4)
C9 C10 C11 C6 0.8(4)
O2 C12 C13 C14 -179.0(2)
C12 C13 C14 C15 0.6(5)
C13 C14 C15 C16 -0.3(6)
C14 C15 C16 C17 -0.4(6)
C13 C12 C17 C16 -0.7(5)
O2 C12 C17 C16 178.2(3)
C15 C16 C17 C12 0.9(6)
C2 C1 N1 C4 0.1(4)
C3 C4 N1 C1 -0.4(3)
C5 C4 N1 C1 -179.9(2)
C1 C2 N2 C3 0.4(4)
C4 C3 N2 C2 -0.8(4)
O1 C5 N3 C6 -1.3(4)
C4 C5 N3 C6 179.3(2)
C11 C6 N3 C5 -5.7(4)
C7 C6 N3 C5 174.0(2)
C8 C7 O2 C12 3.9(4)
C6 C7 O2 C12 -175.3(2)
C17 C12 O2 C7 91.4(3)
C13 C12 O2 C7 -89.7(3)

loop_
_cod_related_entry_id
_cod_related_entry_database
_cod_related_entry_code
1 ChemSpider 753136
